data_7008491
loop_
_publ_author_name
'Jones, Peter G.'
'W\"olper, Christoph'

_publ_section_title
;
 New stoichiometries from an old system: amine complexes of silver
 chloride.
;
_journal_issue 10
_journal_name_full 'Dalton transactions (Cambridge, England : 2003)'
_journal_page_first 1762
_journal_page_last 1763
_journal_paper_doi 10.1039/b503634h
_journal_year 2005
_chemical_formula_sum 'C24 H52 Ag5 Cl5 N4'
_chemical_formula_weight 1113.30
_chemical_name_systematic
;
?
;
_space_group_IT_number 85
_symmetry_cell_setting tetragonal
_symmetry_space_group_name_Hall '-P 4a'
_symmetry_space_group_name_H-M 'P 4/n :2'
_atom_sites_solution_hydrogens geom
_atom_sites_solution_primary direct
_atom_sites_solution_secondary difmap
_audit_creation_method SHELXL-97
_cell_angle_alpha 90.00
_cell_angle_beta 90.00
_cell_angle_gamma 90.00
_cell_formula_units_Z 2
_cell_length_a 17.2444(8)
_cell_length_b 17.2444(8)
_cell_length_c 6.0965(4)
_cell_measurement_reflns_used 8792
_cell_measurement_temperature 133(2)
_cell_measurement_theta_max 60.4
_cell_measurement_theta_min 2.4
_cell_volume 1812.91(17)
_computing_cell_refinement 'BRUKER SAINT'
_computing_data_collection 'BRUKER SMART'
_computing_data_reduction 'BRUKER SAINT'
_computing_molecular_graphics 'SIEMENS XP'
_computing_publication_material SHELXL-97
_computing_structure_refinement 'SHELXL-97 (Sheldrick, 1997)'
_computing_structure_solution 'SHELXS-97 (Sheldrick, 1990)'
_diffrn_ambient_temperature 133(2)
_diffrn_detector_area_resol_mean 8.192
_diffrn_measured_fraction_theta_full 0.999
_diffrn_measured_fraction_theta_max 0.999
_diffrn_measurement_device_type 'Bruker SMART 1000 CCD'
_diffrn_measurement_method '\w & \f scans'
_diffrn_radiation_monochromator graphite
_diffrn_radiation_source 'fine-focus sealed tube'
_diffrn_radiation_type MoK\a
_diffrn_radiation_wavelength 0.71073
_diffrn_reflns_av_R_equivalents 0.0248
_diffrn_reflns_av_sigmaI/netI 0.0103
_diffrn_reflns_limit_h_max 24
_diffrn_reflns_limit_h_min -24
_diffrn_reflns_limit_k_max 24
_diffrn_reflns_limit_k_min -24
_diffrn_reflns_limit_l_max 8
_diffrn_reflns_limit_l_min -8
_diffrn_reflns_number 33360
_diffrn_reflns_theta_full 30.00
_diffrn_reflns_theta_max 30.54
_diffrn_reflns_theta_min 2.36
_exptl_absorpt_coefficient_mu 3.042
_exptl_absorpt_correction_T_max 0.7116
_exptl_absorpt_correction_T_min 0.3990
_exptl_absorpt_correction_type multi-scan
_exptl_absorpt_process_details SADABS
_exptl_crystal_colour colourless
_exptl_crystal_density_diffrn 2.039
_exptl_crystal_density_method 'not measured'
_exptl_crystal_description prism
_exptl_crystal_F_000 1088
_exptl_crystal_size_max 0.37
_exptl_crystal_size_mid 0.15
_exptl_crystal_size_min 0.12
_refine_diff_density_max 0.738
_refine_diff_density_min -0.520
_refine_diff_density_rms 0.065
_refine_ls_extinction_method none
_refine_ls_goodness_of_fit_ref 1.047
_refine_ls_hydrogen_treatment 'NH free, rigid methyl, others riding'
_refine_ls_matrix_type full
_refine_ls_number_parameters 93
_refine_ls_number_reflns 2765
_refine_ls_number_restraints 0
_refine_ls_restrained_S_all 1.047
_refine_ls_R_factor_all 0.0215
_refine_ls_R_factor_gt 0.0180
_refine_ls_shift/su_max 0.001
_refine_ls_shift/su_mean 0.000
_refine_ls_structure_factor_coef Fsqd
_refine_ls_weighting_details 'calc w=1/[\s^2^(Fo^2^)+(0.0195P)^2^+1.3749P] where P=(Fo^2^+2Fc^2^)/3'
_refine_ls_weighting_scheme calc
_refine_ls_wR_factor_gt 0.0427
_refine_ls_wR_factor_ref 0.0443
_reflns_number_gt 2503
_reflns_number_total 2765
_reflns_threshold_expression >2sigma(I)
_cod_data_source_file b503634h.txt
_cod_data_source_block flea
_cod_original_sg_symbol_H-M 'P 4/n'
_cod_database_code 7008491

loop_
_symmetry_equiv_pos_as_xyz
'x, y, z'
'-x+1/2, -y+1/2, z'
'-y+1/2, x, z'
'y, -x+1/2, z'
'-x, -y, -z'
'x-1/2, y-1/2, -z'
'y-1/2, -x, -z'
'-y, x-1/2, -z'

loop_
_atom_site_label
_atom_site_type_symbol
_atom_site_fract_x
_atom_site_fract_y
_atom_site_fract_z
_atom_site_U_iso_or_equiv
_atom_site_adp_type
_atom_site_occupancy
_atom_site_symmetry_multiplicity
_atom_site_calc_flag
_atom_site_refinement_flags
_atom_site_disorder_assembly
_atom_site_disorder_group
Ag1 Ag 0.2500 0.2500 0.27994(4) 0.02807(6) Uani 1 4 d S . .
Ag2 Ag 0.237204(8) 0.395826(8) 0.63176(2) 0.03151(5) Uani 1 1 d . . .
Cl1 Cl 0.2500 0.2500 -0.14901(12) 0.02174(13) Uani 1 4 d S . .
Cl2 Cl 0.33685(2) 0.38371(2) 0.35277(6) 0.02792(8) Uani 1 1 d . . .
N11 N 0.17441(9) 0.44210(8) 0.9201(2) 0.0272(3) Uani 1 1 d . . .
H11 H 0.1761(13) 0.4086(13) 1.006(4) 0.036(6) Uiso 1 1 d . . .
C12 C 0.20926(11) 0.51126(10) 1.0223(3) 0.0311(3) Uani 1 1 d . . .
H12A H 0.2640 0.5006 1.0604 0.037 Uiso 1 1 calc R . .
H12B H 0.1811 0.5243 1.1589 0.037 Uiso 1 1 calc R . .
C13 C 0.20495(11) 0.57896(10) 0.8634(3) 0.0337(4) Uani 1 1 d . . .
H13A H 0.2367 0.5671 0.7323 0.040 Uiso 1 1 calc R . .
H13B H 0.2269 0.6257 0.9341 0.040 Uiso 1 1 calc R . .
C14 C 0.12182(11) 0.59574(10) 0.7922(3) 0.0328(4) Uani 1 1 d . . .
H14 H 0.0924 0.6140 0.9238 0.039 Uiso 1 1 calc R . .
C15 C 0.08361(10) 0.52184(11) 0.7097(3) 0.0335(4) Uani 1 1 d . . .
H15A H 0.0279 0.5319 0.6826 0.040 Uiso 1 1 calc R . .
H15B H 0.1076 0.5066 0.5687 0.040 Uiso 1 1 calc R . .
C16 C 0.09162(10) 0.45567(11) 0.8724(3) 0.0340(4) Uani 1 1 d . . .
H16A H 0.0638 0.4687 1.0096 0.041 Uiso 1 1 calc R . .
H16B H 0.0682 0.4080 0.8105 0.041 Uiso 1 1 calc R . .
C17 C 0.11817(15) 0.65940(13) 0.6188(4) 0.0504(6) Uani 1 1 d . . .
H17A H 0.1436 0.7062 0.6748 0.061 Uiso 1 1 calc R . .
H17B H 0.0639 0.6710 0.5846 0.061 Uiso 1 1 calc R . .
H17C H 0.1448 0.6419 0.4857 0.061 Uiso 1 1 calc R . .

loop_
_atom_site_aniso_label
_atom_site_aniso_U_11
_atom_site_aniso_U_22
_atom_site_aniso_U_33
_atom_site_aniso_U_23
_atom_site_aniso_U_13
_atom_site_aniso_U_12
Ag1 0.02889(8) 0.02889(8) 0.02642(12) 0.000 0.000 0.000
Ag2 0.03520(7) 0.03184(7) 0.02750(7) 0.00021(5) 0.00898(5) 0.00950(5)
Cl1 0.02133(18) 0.02133(18) 0.0226(3) 0.000 0.000 0.000
Cl2 0.02869(18) 0.03076(18) 0.02432(17) -0.00158(14) 0.00650(14) 0.00418(14)
N11 0.0326(7) 0.0243(6) 0.0248(7) 0.0060(5) 0.0089(6) 0.0055(5)
C12 0.0370(9) 0.0326(8) 0.0236(8) 0.0004(6) -0.0009(7) 0.0073(7)
C13 0.0385(9) 0.0262(8) 0.0363(9) 0.0022(7) 0.0029(7) 0.0006(7)
C14 0.0402(9) 0.0310(8) 0.0272(8) 0.0061(7) 0.0101(7) 0.0143(7)
C15 0.0267(8) 0.0458(10) 0.0281(8) 0.0015(8) 0.0042(7) 0.0101(7)
C16 0.0281(8) 0.0366(9) 0.0374(10) 0.0027(7) 0.0121(7) 0.0006(7)
C17 0.0619(14) 0.0429(11) 0.0465(12) 0.0193(10) 0.0156(11) 0.0240(10)

loop_
_atom_type_symbol
_atom_type_description
_atom_type_scat_dispersion_real
_atom_type_scat_dispersion_imag
_atom_type_scat_source
C C 0.0033 0.0016 'International Tables Vol C Tables 4.2.6.8 and 6.1.1.4'
H H 0.0000 0.0000 'International Tables Vol C Tables 4.2.6.8 and 6.1.1.4'
N N 0.0061 0.0033 'International Tables Vol C Tables 4.2.6.8 and 6.1.1.4'
Cl Cl 0.1484 0.1585 'International Tables Vol C Tables 4.2.6.8 and 6.1.1.4'
Ag Ag -0.8971 1.1015 'International Tables Vol C Tables 4.2.6.8 and 6.1.1.4'

loop_
_geom_angle_atom_site_label_1
_geom_angle_atom_site_label_2
_geom_angle_atom_site_label_3
_geom_angle
_geom_angle_site_symmetry_1
_geom_angle_site_symmetry_3
_geom_angle_publ_flag
Cl1 Ag1 Cl2 99.174(10) . 4 ?
Cl1 Ag1 Cl2 99.173(10) . 2 ?
Cl2 Ag1 Cl2 88.544(3) 4 2 ?
Cl1 Ag1 Cl2 99.173(10) . 3 ?
Cl2 Ag1 Cl2 161.653(19) 4 3 ?
Cl2 Ag1 Cl2 88.543(3) 2 3 ?
Cl1 Ag1 Cl2 99.174(10) . . ?
Cl2 Ag1 Cl2 88.545(3) 4 . ?
Cl2 Ag1 Cl2 161.65(2) 2 . ?
Cl2 Ag1 Cl2 88.543(3) 3 . ?
Cl1 Ag1 Ag2 130.353(5) . . ?
Cl2 Ag1 Ag2 111.111(10) 4 . ?
Cl2 Ag1 Ag2 119.303(11) 2 . ?
Cl2 Ag1 Ag2 55.485(9) 3 . ?
Cl2 Ag1 Ag2 45.901(9) . . ?
Cl1 Ag1 Ag2 130.353(5) . 4 ?
Cl2 Ag1 Ag2 45.902(8) 4 4 ?
Cl2 Ag1 Ag2 111.111(10) 2 4 ?
Cl2 Ag1 Ag2 119.304(11) 3 4 ?
Cl2 Ag1 Ag2 55.486(9) . 4 ?
Ag2 Ag1 Ag2 65.213(5) . 4 ?
Cl1 Ag1 Ag2 130.353(5) . 2 ?
Cl2 Ag1 Ag2 55.485(9) 4 2 ?
Cl2 Ag1 Ag2 45.901(8) 2 2 ?
Cl2 Ag1 Ag2 111.111(10) 3 2 ?
Cl2 Ag1 Ag2 119.305(11) . 2 ?
Ag2 Ag1 Ag2 99.294(10) . 2 ?
Ag2 Ag1 Ag2 65.213(5) 4 2 ?
Cl1 Ag1 Ag2 130.353(5) . 3 ?
Cl2 Ag1 Ag2 119.304(11) 4 3 ?
Cl2 Ag1 Ag2 55.485(9) 2 3 ?
Cl2 Ag1 Ag2 45.901(8) 3 3 ?
Cl2 Ag1 Ag2 111.110(10) . 3 ?
Ag2 Ag1 Ag2 65.212(5) . 3 ?
Ag2 Ag1 Ag2 99.294(9) 4 3 ?
Ag2 Ag1 Ag2 65.213(5) 2 3 ?
N11 Ag2 Cl2 159.07(4) . . ?
N11 Ag2 Cl1 89.06(4) . 1_556 ?
Cl2 Ag2 Cl1 101.388(14) . 1_556 ?
N11 Ag2 Cl2 104.03(4) . 3 ?
Cl2 Ag2 Cl2 93.922(18) . 3 ?
Cl1 Ag2 Cl2 91.228(13) 1_556 3 ?
N11 Ag2 Ag1 145.14(4) . . ?
Cl2 Ag2 Ag1 55.504(11) . . ?
Cl1 Ag2 Ag1 68.253(14) 1_556 . ?
Cl2 Ag2 Ag1 52.918(9) 3 . ?
Ag1 Cl1 Ag2 117.900(14) . 4_554 ?
Ag1 Cl1 Ag2 117.900(14) . 2_554 ?
Ag2 Cl1 Ag2 77.352(11) 4_554 2_554 ?
Ag1 Cl1 Ag2 117.900(14) . 1_554 ?
Ag2 Cl1 Ag2 77.352(11) 4_554 1_554 ?
Ag2 Cl1 Ag2 124.20(3) 2_554 1_554 ?
Ag1 Cl1 Ag2 117.900(14) . 3_554 ?
Ag2 Cl1 Ag2 124.20(3) 4_554 3_554 ?
Ag2 Cl1 Ag2 77.352(12) 2_554 3_554 ?
Ag2 Cl1 Ag2 77.352(12) 1_554 3_554 ?
Ag2 Cl2 Ag1 78.594(13) . . ?
Ag2 Cl2 Ag2 84.167(14) . 4 ?
Ag1 Cl2 Ag2 71.597(11) . 4 ?
C12 N11 C16 110.46(14) . . ?
C12 N11 Ag2 115.34(11) . . ?
C16 N11 Ag2 111.97(11) . . ?
N11 C12 C13 109.41(15) . . ?
C12 C13 C14 111.91(15) . . ?
C15 C14 C17 110.86(18) . . ?
C15 C14 C13 110.02(14) . . ?
C17 C14 C13 111.86(17) . . ?
C16 C15 C14 111.99(16) . . ?
N11 C16 C15 109.62(14) . . ?

loop_
_geom_bond_atom_site_label_1
_geom_bond_atom_site_label_2
_geom_bond_distance
_geom_bond_site_symmetry_2
_geom_bond_publ_flag
Ag1 Cl1 2.6151(8) . ?
Ag1 Cl2 2.7850(4) 4 ?
Ag1 Cl2 2.7850(4) 2 ?
Ag1 Cl2 2.7850(4) 3 ?
Ag1 Cl2 2.7851(4) . ?
Ag1 Ag2 3.3125(3) . ?
Ag1 Ag2 3.3125(3) 4 ?
Ag1 Ag2 3.3125(3) 2 ?
Ag1 Ag2 3.3125(3) 3 ?
Ag2 N11 2.2132(14) . ?
Ag2 Cl2 2.4268(4) . ?
Ag2 Cl1 2.8564(4) 1_556 ?
Ag2 Cl2 2.8765(5) 3 ?
Cl1 Ag2 2.8564(4) 4_554 ?
Cl1 Ag2 2.8564(4) 2_554 ?
Cl1 Ag2 2.8564(4) 1_554 ?
Cl1 Ag2 2.8564(4) 3_554 ?
Cl2 Ag2 2.8766(4) 4 ?
N11 C12 1.474(2) . ?
N11 C16 1.476(2) . ?
C12 C13 1.519(2) . ?
C13 C14 1.525(3) . ?
C14 C15 1.520(3) . ?
C14 C17 1.525(3) . ?
C15 C16 1.518(3) . ?

loop_
_geom_hbond_atom_site_label_D
_geom_hbond_atom_site_label_H
_geom_hbond_atom_site_label_A
_geom_hbond_distance_DH
_geom_hbond_distance_HA
_geom_hbond_distance_DA
_geom_hbond_angle_DHA
_geom_hbond_site_symmetry_A
N11 H11 Cl2 0.78(2) 2.66(2) 3.3553(15) 150(2) 3_556

loop_
_geom_torsion_atom_site_label_1
_geom_torsion_atom_site_label_2
_geom_torsion_atom_site_label_3
_geom_torsion_atom_site_label_4
_geom_torsion
_geom_torsion_site_symmetry_1
_geom_torsion_site_symmetry_2
_geom_torsion_site_symmetry_3
_geom_torsion_site_symmetry_4
_geom_torsion_publ_flag
Cl1 Ag1 Ag2 N11 127.11(7) . . . . ?
Cl2 Ag1 Ag2 N11 -109.36(7) 4 . . . ?
Cl2 Ag1 Ag2 N11 -8.68(7) 2 . . . ?
Cl2 Ag1 Ag2 N11 56.40(7) 3 . . . ?
Cl2 Ag1 Ag2 N11 -175.03(7) . . . . ?
Ag2 Ag1 Ag2 N11 -109.97(7) 4 . . . ?
Ag2 Ag1 Ag2 N11 -52.89(7) 2 . . . ?
Ag2 Ag1 Ag2 N11 4.19(7) 3 . . . ?
Cl1 Ag1 Ag2 Cl2 -57.857(13) . . . . ?
Cl2 Ag1 Ag2 Cl2 65.667(6) 4 . . . ?
Cl2 Ag1 Ag2 Cl2 166.355(14) 2 . . . ?
Cl2 Ag1 Ag2 Cl2 -128.564(16) 3 . . . ?
Ag2 Ag1 Ag2 Cl2 65.066(13) 4 . . . ?
Ag2 Ag1 Ag2 Cl2 122.143(13) 2 . . . ?
Ag2 Ag1 Ag2 Cl2 179.221(13) 3 . . . ?
Cl1 Ag1 Ag2 Cl1 180.0 . . . 1_556 ?
Cl2 Ag1 Ag2 Cl1 -56.476(11) 4 . . 1_556 ?
Cl2 Ag1 Ag2 Cl1 44.212(11) 2 . . 1_556 ?
Cl2 Ag1 Ag2 Cl1 109.293(10) 3 . . 1_556 ?
Cl2 Ag1 Ag2 Cl1 -122.143(13) . . . 1_556 ?
Ag2 Ag1 Ag2 Cl1 -57.077(3) 4 . . 1_556 ?
Ag2 Ag1 Ag2 Cl1 0.0 2 . . 1_556 ?
Ag2 Ag1 Ag2 Cl1 57.078(3) 3 . . 1_556 ?
Cl1 Ag1 Ag2 Cl2 70.707(10) . . . 3 ?
Cl2 Ag1 Ag2 Cl2 -165.768(15) 4 . . 3 ?
Cl2 Ag1 Ag2 Cl2 -65.081(5) 2 . . 3 ?
Cl2 Ag1 Ag2 Cl2 128.564(16) . . . 3 ?
Ag2 Ag1 Ag2 Cl2 -166.370(11) 4 . . 3 ?
Ag2 Ag1 Ag2 Cl2 -109.292(10) 2 . . 3 ?
Ag2 Ag1 Ag2 Cl2 -52.215(10) 3 . . 3 ?
Cl2 Ag1 Cl1 Ag2 -38.021(9) 4 . . 4_554 ?
Cl2 Ag1 Cl1 Ag2 -128.021(9) 2 . . 4_554 ?
Cl2 Ag1 Cl1 Ag2 141.979(9) 3 . . 4_554 ?
Cl2 Ag1 Cl1 Ag2 51.980(9) . . . 4_554 ?
Ag2 Ag1 Cl1 Ag2 90.0 . . . 4_554 ?
Ag2 Ag1 Cl1 Ag2 0.0 4 . . 4_554 ?
Ag2 Ag1 Cl1 Ag2 -90.0 2 . . 4_554 ?
Ag2 Ag1 Cl1 Ag2 180.0 3 . . 4_554 ?
Cl2 Ag1 Cl1 Ag2 51.979(9) 4 . . 2_554 ?
Cl2 Ag1 Cl1 Ag2 -38.021(9) 2 . . 2_554 ?
Cl2 Ag1 Cl1 Ag2 -128.021(9) 3 . . 2_554 ?
Cl2 Ag1 Cl1 Ag2 141.980(9) . . . 2_554 ?
Ag2 Ag1 Cl1 Ag2 180.0 . . . 2_554 ?
Ag2 Ag1 Cl1 Ag2 90.0 4 . . 2_554 ?
Ag2 Ag1 Cl1 Ag2 0.0 2 . . 2_554 ?
Ag2 Ag1 Cl1 Ag2 -90.0 3 . . 2_554 ?
Cl2 Ag1 Cl1 Ag2 -128.022(9) 4 . . 1_554 ?
Cl2 Ag1 Cl1 Ag2 141.978(9) 2 . . 1_554 ?
Cl2 Ag1 Cl1 Ag2 51.979(9) 3 . . 1_554 ?
Cl2 Ag1 Cl1 Ag2 -38.020(9) . . . 1_554 ?
Ag2 Ag1 Cl1 Ag2 0.0 . . . 1_554 ?
Ag2 Ag1 Cl1 Ag2 -90.0 4 . . 1_554 ?
Ag2 Ag1 Cl1 Ag2 180.0 2 . . 1_554 ?
Ag2 Ag1 Cl1 Ag2 90.0 3 . . 1_554 ?
Cl2 Ag1 Cl1 Ag2 141.979(9) 4 . . 3_554 ?
Cl2 Ag1 Cl1 Ag2 51.979(9) 2 . . 3_554 ?
Cl2 Ag1 Cl1 Ag2 -38.021(9) 3 . . 3_554 ?
Cl2 Ag1 Cl1 Ag2 -128.020(9) . . . 3_554 ?
Ag2 Ag1 Cl1 Ag2 -90.0 . . . 3_554 ?
Ag2 Ag1 Cl1 Ag2 180.0 4 . . 3_554 ?
Ag2 Ag1 Cl1 Ag2 90.0 2 . . 3_554 ?
Ag2 Ag1 Cl1 Ag2 0.0 3 . . 3_554 ?
N11 Ag2 Cl2 Ag1 172.03(11) . . . . ?
Cl1 Ag2 Cl2 Ag1 53.346(14) 1_556 . . . ?
Cl2 Ag2 Cl2 Ag1 -38.701(11) 3 . . . ?
N11 Ag2 Cl2 Ag2 99.68(11) . . . 4 ?
Cl1 Ag2 Cl2 Ag2 -19.008(14) 1_556 . . 4 ?
Cl2 Ag2 Cl2 Ag2 -111.055(8) 3 . . 4 ?
Ag1 Ag2 Cl2 Ag2 -72.354(10) . . . 4 ?
Cl1 Ag1 Cl2 Ag2 139.185(8) . . . . ?
Cl2 Ag1 Cl2 Ag2 -121.757(9) 4 . . . ?
Cl2 Ag1 Cl2 Ag2 -40.811(8) 2 . . . ?
Cl2 Ag1 Cl2 Ag2 40.127(15) 3 . . . ?
Ag2 Ag1 Cl2 Ag2 -87.584(12) 4 . . . ?
Ag2 Ag1 Cl2 Ag2 -73.381(14) 2 . . . ?
Ag2 Ag1 Cl2 Ag2 -0.759(12) 3 . . . ?
Cl1 Ag1 Cl2 Ag2 -133.231(6) . . . 4 ?
Cl2 Ag1 Cl2 Ag2 -34.172(13) 4 . . 4 ?
Cl2 Ag1 Cl2 Ag2 46.773(6) 2 . . 4 ?
Cl2 Ag1 Cl2 Ag2 127.711(9) 3 . . 4 ?
Ag2 Ag1 Cl2 Ag2 87.584(12) . . . 4 ?
Ag2 Ag1 Cl2 Ag2 14.203(11) 2 . . 4 ?
Ag2 Ag1 Cl2 Ag2 86.826(11) 3 . . 4 ?
Cl2 Ag2 N11 C12 2.2(2) . . . . ?
Cl1 Ag2 N11 C12 122.85(11) 1_556 . . . ?
Cl2 Ag2 N11 C12 -146.12(11) 3 . . . ?
Ag1 Ag2 N11 C12 170.65(8) . . . . ?
Cl2 Ag2 N11 C16 129.63(12) . . . . ?
Cl1 Ag2 N11 C16 -109.70(11) 1_556 . . . ?
Cl2 Ag2 N11 C16 -18.67(12) 3 . . . ?
Ag1 Ag2 N11 C16 -61.90(14) . . . . ?
C16 N11 C12 C13 -62.28(18) . . . . ?
Ag2 N11 C12 C13 65.93(16) . . . . ?
N11 C12 C13 C14 57.20(19) . . . . ?
C12 C13 C14 C15 -51.7(2) . . . . ?
C12 C13 C14 C17 -175.41(17) . . . . ?
C17 C14 C15 C16 175.78(15) . . . . ?
C13 C14 C15 C16 51.52(19) . . . . ?
C12 N11 C16 C15 62.15(19) . . . . ?
Ag2 N11 C16 C15 -67.88(16) . . . . ?
C14 C15 C16 N11 -56.87(19) . . . . ?
